data_1551951
loop_
_publ_author_name
'Wang, Long-Fei'
'Zhuang, Wei-Man'
'Guo-Zhang, Huang'
'Chen, Yan-Cong'
'Qiu, Jiang-Zhen'
'Ni, Zhao-Ping'
'Tong, Ming-Liang'

_publ_section_title
;
 Spin-Crossover Modulation via Single-Crystal to Single-Crystal
 Photochemical [2+2] Reaction in Hofmann-Type Frameworks
;
_journal_name_full 'Chemical Science'
_journal_paper_doi 10.1039/C9SC02274K
_journal_year 2019
_chemical_formula_moiety '0.5(C60 H44 Ag4 Fe2 N12)'
_chemical_formula_sum 'C30 H22 Ag2 Fe N6'
_chemical_formula_weight 738.12
_space_group_crystal_system orthorhombic
_space_group_IT_number 61
_space_group_name_Hall '-P 2ac 2ab'
_space_group_name_H-M_alt 'P b c a'
_symmetry_space_group_name_Hall '-P 2ac 2ab'
_symmetry_space_group_name_H-M 'P b c a'
_atom_sites_solution_hydrogens geom
_audit_creation_date 2018-07-23
_audit_creation_method
;
Olex2 1.2
(compiled 2018.05.18 svn.r3508 for OlexSys, GUI svn.r5497)
;
_audit_update_record
;
2019-02-18 deposited with the CCDC.    2019-07-03 downloaded from the CCDC.
;
_cell_angle_alpha 90
_cell_angle_beta 90
_cell_angle_gamma 90
_cell_formula_units_Z 4
_cell_length_a 12.2405(7)
_cell_length_b 13.9694(9)
_cell_length_c 16.0892(9)
_cell_measurement_reflns_used 9847
_cell_measurement_temperature 120
_cell_measurement_theta_max 27.46
_cell_measurement_theta_min 2.55
_cell_volume 2751.1(3)
_computing_cell_refinement 'SAINT v8.37A (Bruker, 2015)'
_computing_data_reduction 'SAINT v8.37A (Bruker, 2015)'
_computing_molecular_graphics 'Olex2 (Dolomanov et al., 2009)'
_computing_publication_material 'Olex2 (Dolomanov et al., 2009)'
_computing_structure_refinement 'XL (Sheldrick, 2008)'
_computing_structure_solution 'SHELXT 2014/5 (Sheldrick, 2014)'
_diffrn_ambient_temperature 120
_diffrn_measured_fraction_theta_full 0.999
_diffrn_measured_fraction_theta_max 0.991
_diffrn_measurement_device_type 'Bruker D8 QUEST'
_diffrn_measurement_method '\f and \w scans'
_diffrn_radiation_type MoK\a
_diffrn_radiation_wavelength 0.71073
_diffrn_reflns_av_R_equivalents 0.0863
_diffrn_reflns_av_unetI/netI 0.0267
_diffrn_reflns_Laue_measured_fraction_full 0.999
_diffrn_reflns_Laue_measured_fraction_max 0.991
_diffrn_reflns_limit_h_max 15
_diffrn_reflns_limit_h_min -15
_diffrn_reflns_limit_k_max 18
_diffrn_reflns_limit_k_min -18
_diffrn_reflns_limit_l_max 20
_diffrn_reflns_limit_l_min -20
_diffrn_reflns_number 52006
_diffrn_reflns_point_group_measured_fraction_full 0.999
_diffrn_reflns_point_group_measured_fraction_max 0.991
_diffrn_reflns_theta_full 25.242
_diffrn_reflns_theta_max 27.628
_diffrn_reflns_theta_min 2.532
_diffrn_standards_number 0
_exptl_absorpt_coefficient_mu 1.961
_exptl_absorpt_correction_T_max 0.7456
_exptl_absorpt_correction_T_min 0.6545
_exptl_absorpt_correction_type multi-scan
_exptl_absorpt_process_details
'SADABS-2014/5 (Bruker,2014/5) was used for absorption correction. wR2(int) was 0.0782 before and 0.0574 after correction. The Ratio of minimum to maximum transmission is 0.8778. The \l/2 correction factor is Not present.'
_exptl_crystal_colour red
_exptl_crystal_colour_primary red
_exptl_crystal_density_diffrn 1.782
_exptl_crystal_description block
_exptl_crystal_F_000 1456
_exptl_crystal_size_max 0.149
_exptl_crystal_size_mid 0.105
_exptl_crystal_size_min 0.055
_refine_diff_density_max 1.779
_refine_diff_density_min -1.032
_refine_diff_density_rms 0.153
_refine_ls_extinction_method none
_refine_ls_goodness_of_fit_ref 1.099
_refine_ls_hydrogen_treatment constr
_refine_ls_matrix_type full
_refine_ls_number_parameters 130
_refine_ls_number_reflns 3169
_refine_ls_number_restraints 5
_refine_ls_restrained_S_all 1.099
_refine_ls_R_factor_all 0.0591
_refine_ls_R_factor_gt 0.0482
_refine_ls_shift/su_max 0.001
_refine_ls_shift/su_mean 0.000
_refine_ls_structure_factor_coef Fsqd
_refine_ls_weighting_details 'w=1/[\s^2^(Fo^2^)+(0.0127P)^2^+29.7219P] where P=(Fo^2^+2Fc^2^)/3'
_refine_ls_weighting_scheme calc
_refine_ls_wR_factor_gt 0.1002
_refine_ls_wR_factor_ref 0.1054
_reflns_Friedel_coverage 0.000
_reflns_number_gt 2696
_reflns_number_total 3169
_reflns_threshold_expression 'I > 2\s(I)'
_cod_data_source_file c9sc02274k2.cif
_cod_data_source_block 120k_CCDC1
_cod_database_code 1551951
_shelx_shelxl_version_number 2017/1
_shelx_space_group_comment
;
The symmetry employed for this shelxl refinement is uniquely defined
by the following loop, which should always be used as a source of
symmetry information in preference to the above space-group names.
They are only intended as comments.
;
_shelx_estimated_absorpt_t_max 0.900
_shelx_estimated_absorpt_t_min 0.759
_olex2_refinement_description
;
1. Fixed Uiso
 At 1.2 times of:
  All C(H) groups
2. Uiso/Uaniso restraints and constraints
Uanis(C6) = Uanis(C7)
Uanis(C9) = Uanis(C10) = Uanis(C11) = Uanis(C12) = Uanis(C13) = Uanis(C8)
3. Same fragment restrains
{N1, C5, C4, C3, C2, C1} sigma for 1-2: 0.02, 1-3: 0.04
as
{N1, C1, C2, C3, C4, C5}
4.a Ternary CH refined with riding coordinates:
 C6(H6), C7(H7)
4.b Aromatic/amide H refined with riding coordinates:
 C1(H1), C2(H2), C4(H4), C5(H5), C9(H9), C10(H10), C11(H11), C12(H12), C13(H13)
4.c Fitted hexagon refined as free rotating group:
 C8(C9,C10,C11,C12,C13)
;
_olex2_submission_special_instructions 'No special instructions were received'

loop_
_space_group_symop_operation_xyz
'x, y, z'
'-x+1/2, -y, z+1/2'
'-x, y+1/2, -z+1/2'
'x+1/2, -y+1/2, -z'
'-x, -y, -z'
'x-1/2, y, -z-1/2'
'x, -y-1/2, z-1/2'
'-x-1/2, y-1/2, z'

loop_
_atom_site_label
_atom_site_type_symbol
_atom_site_fract_x
_atom_site_fract_y
_atom_site_fract_z
_atom_site_U_iso_or_equiv
_atom_site_adp_type
_atom_site_occupancy
_atom_site_site_symmetry_order
_atom_site_calc_flag
_atom_site_refinement_flags_posn
_atom_site_refinement_flags_adp
_atom_site_refinement_flags_occupancy
Ag1 Ag 0.23000(3) 1.04388(3) 0.26180(2) 0.02160(12) Uani 1 1 d . . .
Fe1 Fe 0.500000 1.000000 0.500000 0.00977(18) Uani 1 2 d S T P
N2 N 0.4021(3) 0.9701(3) 0.5912(2) 0.0145(8) Uani 1 1 d . . .
N3 N 0.3807(3) 1.0205(3) 0.4228(2) 0.0153(8) Uani 1 1 d . . .
C14 C 0.3528(4) 0.9578(4) 0.6508(3) 0.0194(10) Uani 1 1 d . . .
C15 C 0.3212(4) 1.0338(4) 0.3688(3) 0.0194(10) Uani 1 1 d . . .
N1 N 0.5070(3) 0.8614(3) 0.4685(2) 0.0147(8) Uani 1 1 d D . .
C1 C 0.4193(5) 0.8048(4) 0.4717(3) 0.0234(11) Uani 1 1 d D . .
H1 H 0.349244 0.833124 0.478414 0.028 Uiso 1 1 calc R . .
C2 C 0.4271(5) 0.7048(4) 0.4656(3) 0.0344(14) Uani 1 1 d D . .
H2 H 0.362864 0.666742 0.467908 0.041 Uiso 1 1 calc R . .
C3 C 0.5284(5) 0.6612(4) 0.4562(3) 0.0336(14) Uani 1 1 d D . .
C4 C 0.6163(5) 0.7205(4) 0.4449(3) 0.0323(13) Uani 1 1 d D . .
H4 H 0.685892 0.694413 0.431823 0.039 Uiso 1 1 calc R . .
C5 C 0.6033(4) 0.8185(4) 0.4527(3) 0.0226(11) Uani 1 1 d D . .
H5 H 0.666104 0.857882 0.446621 0.027 Uiso 1 1 calc R . .
C6 C 0.5504(6) 0.5544(4) 0.4663(4) 0.0351(10) Uani 1 1 d . . .
H6 H 0.621844 0.536088 0.440698 0.042 Uiso 1 1 calc R . .
C7 C 0.4592(6) 0.4852(4) 0.4400(4) 0.0351(10) Uani 1 1 d . . .
H7 H 0.391801 0.521243 0.424081 0.042 Uiso 1 1 calc R . .
C8 C 0.4877(4) 0.4096(3) 0.3730(2) 0.0463(7) Uani 1 1 d . . .
C9 C 0.5902(3) 0.3927(3) 0.3388(3) 0.0463(7) Uani 1 1 d G . .
H9 H 0.650614 0.431384 0.354545 0.056 Uiso 1 1 calc R . .
C10 C 0.6043(3) 0.3193(3) 0.2815(3) 0.0463(7) Uani 1 1 d G . .
H10 H 0.674307 0.307719 0.258115 0.056 Uiso 1 1 calc R . .
C11 C 0.5159(4) 0.2627(3) 0.2585(3) 0.0463(7) Uani 1 1 d G . .
H11 H 0.525512 0.212522 0.219309 0.056 Uiso 1 1 calc R . .
C12 C 0.4134(3) 0.2796(3) 0.2927(3) 0.0463(7) Uani 1 1 d G . .
H12 H 0.353022 0.240988 0.276934 0.056 Uiso 1 1 calc R . .
C13 C 0.3994(3) 0.3531(3) 0.3500(3) 0.0463(7) Uani 1 1 d G . .
H13 H 0.329327 0.364653 0.373365 0.056 Uiso 1 1 calc R . .

loop_
_atom_site_aniso_label
_atom_site_aniso_U_11
_atom_site_aniso_U_22
_atom_site_aniso_U_33
_atom_site_aniso_U_23
_atom_site_aniso_U_13
_atom_site_aniso_U_12
Ag1 0.0224(2) 0.0303(2) 0.01209(17) -0.00071(14) -0.00957(14) 0.00085(16)
Fe1 0.0107(4) 0.0133(4) 0.0053(4) 0.0003(3) 0.0002(3) 0.0005(4)
N2 0.0158(19) 0.0154(19) 0.0121(18) 0.0000(15) -0.0003(15) -0.0016(15)
N3 0.0157(19) 0.019(2) 0.0115(17) -0.0009(15) -0.0009(15) 0.0005(15)
C14 0.022(2) 0.021(2) 0.015(2) -0.0009(19) 0.0022(19) 0.001(2)
C15 0.019(2) 0.026(3) 0.013(2) -0.0023(19) 0.0007(19) 0.000(2)
N1 0.026(2) 0.0129(18) 0.0055(16) -0.0001(14) -0.0003(15) 0.0000(16)
C1 0.030(3) 0.026(3) 0.014(2) -0.004(2) 0.007(2) -0.008(2)
C2 0.052(4) 0.033(3) 0.019(3) -0.001(2) 0.003(3) -0.024(3)
C3 0.056(4) 0.025(3) 0.020(3) -0.004(2) 0.002(3) 0.008(3)
C4 0.050(4) 0.024(3) 0.022(3) -0.003(2) -0.001(3) 0.011(3)
C5 0.029(3) 0.024(3) 0.014(2) -0.0025(19) -0.003(2) 0.009(2)
C6 0.045(3) 0.030(2) 0.030(2) 0.0003(17) -0.0041(19) -0.001(2)
C7 0.045(3) 0.030(2) 0.030(2) 0.0003(17) -0.0041(19) -0.001(2)
C8 0.067(2) 0.0379(15) 0.0338(14) -0.0021(12) -0.0006(13) -0.0024(14)
C9 0.067(2) 0.0379(15) 0.0338(14) -0.0021(12) -0.0006(13) -0.0024(14)
C10 0.067(2) 0.0379(15) 0.0338(14) -0.0021(12) -0.0006(13) -0.0024(14)
C11 0.067(2) 0.0379(15) 0.0338(14) -0.0021(12) -0.0006(13) -0.0024(14)
C12 0.067(2) 0.0379(15) 0.0338(14) -0.0021(12) -0.0006(13) -0.0024(14)
C13 0.067(2) 0.0379(15) 0.0338(14) -0.0021(12) -0.0006(13) -0.0024(14)

loop_
_atom_type_symbol
_atom_type_description
_atom_type_scat_dispersion_real
_atom_type_scat_dispersion_imag
_atom_type_scat_source
C C 0.0033 0.0016 'International Tables Vol C Tables 4.2.6.8 and 6.1.1.4'
H H 0.0000 0.0000 'International Tables Vol C Tables 4.2.6.8 and 6.1.1.4'
Ag Ag -0.8971 1.1015 'International Tables Vol C Tables 4.2.6.8 and 6.1.1.4'
Fe Fe 0.3463 0.8444 'International Tables Vol C Tables 4.2.6.8 and 6.1.1.4'
N N 0.0061 0.0033 'International Tables Vol C Tables 4.2.6.8 and 6.1.1.4'

loop_
_geom_angle_atom_site_label_1
_geom_angle_atom_site_label_2
_geom_angle_atom_site_label_3
_geom_angle
_geom_angle_site_symmetry_1
_geom_angle_site_symmetry_3
C14 Ag1 C15 174.3(2) 2_574 .
N2 Fe1 N2 180.0 5_676 .
N2 Fe1 N1 89.41(16) . 5_676
N2 Fe1 N1 89.41(16) 5_676 .
N2 Fe1 N1 90.59(16) . .
N2 Fe1 N1 90.59(16) 5_676 5_676
N3 Fe1 N2 87.06(16) . 5_676
N3 Fe1 N2 92.94(16) 5_676 5_676
N3 Fe1 N2 87.06(16) 5_676 .
N3 Fe1 N2 92.94(16) . .
N3 Fe1 N3 180.0 . 5_676
N3 Fe1 N1 90.72(16) . .
N3 Fe1 N1 89.28(16) . 5_676
N3 Fe1 N1 89.28(16) 5_676 .
N3 Fe1 N1 90.72(16) 5_676 5_676
N1 Fe1 N1 180.0 5_676 .
C14 N2 Fe1 172.1(4) . .
C15 N3 Fe1 170.4(4) . .
N2 C14 Ag1 171.6(4) . 2_575
N3 C15 Ag1 171.2(4) . .
C1 N1 Fe1 121.8(3) . .
C1 N1 C5 116.7(4) . .
C5 N1 Fe1 121.0(3) . .
N1 C1 H1 119.0 . .
N1 C1 C2 122.1(5) . .
C2 C1 H1 119.0 . .
C1 C2 H2 119.8 . .
C3 C2 C1 120.3(5) . .
C3 C2 H2 119.8 . .
C2 C3 C6 125.1(6) . .
C4 C3 C2 116.8(5) . .
C4 C3 C6 117.9(5) . .
C3 C4 H4 120.1 . .
C3 C4 C5 119.7(6) . .
C5 C4 H4 120.1 . .
N1 C5 C4 123.9(5) . .
N1 C5 H5 118.1 . .
C4 C5 H5 118.1 . .
C3 C6 H6 111.2 . .
C3 C6 C7 117.3(5) . .
C3 C6 C7 115.0(5) . 5_666
C7 C6 H6 111.2 . .
C7 C6 H6 111.2 5_666 .
C7 C6 C7 89.4(5) . 5_666
C6 C7 C6 90.6(5) . 5_666
C6 C7 H7 110.6 5_666 .
C6 C7 H7 110.6 . .
C6 C7 C8 117.2(5) . .
C8 C7 C6 115.7(5) . 5_666
C8 C7 H7 110.6 . .
C9 C8 C7 126.5(4) . .
C9 C8 C13 120.0 . .
C13 C8 C7 113.4(4) . .
C8 C9 H9 120.0 . .
C8 C9 C10 120.0 . .
C10 C9 H9 120.0 . .
C9 C10 H10 120.0 . .
C11 C10 C9 120.0 . .
C11 C10 H10 120.0 . .
C10 C11 H11 120.0 . .
C10 C11 C12 120.0 . .
C12 C11 H11 120.0 . .
C11 C12 H12 120.0 . .
C11 C12 C13 120.0 . .
C13 C12 H12 120.0 . .
C8 C13 H13 120.0 . .
C12 C13 C8 120.0 . .
C12 C13 H13 120.0 . .

loop_
_geom_bond_atom_site_label_1
_geom_bond_atom_site_label_2
_geom_bond_distance
_geom_bond_site_symmetry_2
Ag1 C14 2.054(5) 2_574
Ag1 C15 2.056(5) .
Fe1 N2 1.940(4) .
Fe1 N2 1.940(4) 5_676
Fe1 N3 1.938(4) .
Fe1 N3 1.938(4) 5_676
Fe1 N1 2.004(4) .
Fe1 N1 2.004(4) 5_676
N2 C14 1.145(6) .
N3 C15 1.150(6) .
N1 C1 1.335(6) .
N1 C5 1.346(6) .
C1 H1 0.9500 .
C1 C2 1.404(7) .
C2 H2 0.9500 .
C2 C3 1.390(8) .
C3 C4 1.369(8) .
C3 C6 1.524(8) .
C4 H4 0.9500 .
C4 C5 1.385(7) .
C5 H5 0.9500 .
C6 H6 1.0000 .
C6 C7 1.611(8) 5_666
C6 C7 1.536(9) .
C7 H7 1.0000 .
C7 C8 1.547(7) .
C8 C9 1.3900 .
C8 C13 1.3900 .
C9 H9 0.9500 .
C9 C10 1.3900 .
C10 H10 0.9500 .
C10 C11 1.3900 .
C11 H11 0.9500 .
C11 C12 1.3900 .
C12 H12 0.9500 .
C12 C13 1.3900 .
C13 H13 0.9500 .

loop_
_geom_torsion_atom_site_label_1
_geom_torsion_atom_site_label_2
_geom_torsion_atom_site_label_3
_geom_torsion_atom_site_label_4
_geom_torsion
_geom_torsion_site_symmetry_1
_geom_torsion_site_symmetry_4
Fe1 N1 C1 C2 -167.3(4) . .
Fe1 N1 C5 C4 168.3(4) . .
N1 C1 C2 C3 0.3(8) . .
C1 N1 C5 C4 -3.9(7) . .
C1 C2 C3 C4 -6.4(8) . .
C1 C2 C3 C6 167.1(5) . .
C2 C3 C4 C5 7.3(8) . .
C2 C3 C6 C7 -69.6(8) . 5_666
C2 C3 C6 C7 33.5(8) . .
C3 C4 C5 N1 -2.3(8) . .
C3 C6 C7 C6 -118.0(6) . 5_666
C3 C6 C7 C8 122.4(6) . .
C4 C3 C6 C7 -153.0(6) . .
C4 C3 C6 C7 103.8(7) . 5_666
C5 N1 C1 C2 4.8(7) . .
C6 C3 C4 C5 -166.7(5) . .
C6 C7 C8 C9 5.6(7) . .
C6 C7 C8 C9 -99.5(6) 5_666 .
C6 C7 C8 C13 -177.0(4) . .
C6 C7 C8 C13 77.8(6) 5_666 .
C7 C6 C7 C6 0.000(1) 5_666 5_666
C7 C6 C7 C8 -119.6(6) 5_666 .
C7 C8 C9 C10 177.2(5) . .
C7 C8 C13 C12 -177.5(4) . .
C8 C9 C10 C11 0.0 . .
C9 C8 C13 C12 0.0 . .
C9 C10 C11 C12 0.0 . .
C10 C11 C12 C13 0.0 . .
C11 C12 C13 C8 0.0 . .
C13 C8 C9 C10 0.0 . .
